data_4064040
loop_
_publ_author_name
'Reznichenko, Alexander L.'
'Emge, Thomas J.'
'Aud\"orsch, Stephan'
'Klauber, Eric G.'
'Hultzsch, Kai C.'
'Schmidt, Bernd'

_publ_section_title
;
 Group 5 Metal Binaphtholate Complexes for Catalytic Asymmetric
 Hydroaminoalkylation and Hydroamination/Cyclization
;
_journal_issue 5
_journal_name_full Organometallics
_journal_page_first 921
_journal_paper_doi 10.1021/om1011006
_journal_volume 30
_journal_year 2011
_chemical_absolute_configuration ad
_chemical_formula_sum 'C38 H58 N3 O2 Si2 Ta'
_chemical_formula_weight 826.00
_chemical_name_systematic
; 
 ? 
;
_space_group_IT_number 4
_symmetry_cell_setting monoclinic
_symmetry_space_group_name_Hall 'P 2yb'
_symmetry_space_group_name_H-M 'P 1 21 1'
_atom_sites_solution_hydrogens geom
_atom_sites_solution_primary direct
_atom_sites_solution_secondary difmap
_audit_creation_method SHELXL-97
_cell_angle_alpha 90.00
_cell_angle_beta 95.170(1)
_cell_angle_gamma 90.00
_cell_formula_units_Z 2
_cell_length_a 10.7857(5)
_cell_length_b 15.5435(7)
_cell_length_c 11.9546(6)
_cell_measurement_reflns_used 7638
_cell_measurement_temperature 100(2)
_cell_measurement_theta_max 31.51
_cell_measurement_theta_min 2.30
_cell_volume 1996.01(16)
_computing_cell_refinement 'Bruker SMART'
_computing_data_collection 'Bruker SMART'
_computing_data_reduction 'Bruker SAINT'
_computing_molecular_graphics 'Bruker SHELXTL'
_computing_publication_material 'Bruker SHELXTL'
_computing_structure_refinement 'SHELXL-97 (Sheldrick, 2008)'
_computing_structure_solution 'SHELXS-97 (Sheldrick, 2008)'
_diffrn_ambient_temperature 100(2)
_diffrn_measured_fraction_theta_full 0.995
_diffrn_measured_fraction_theta_max 0.995
_diffrn_measurement_device_type 'CCD area detector'
_diffrn_measurement_method 'phi and omega scans'
_diffrn_radiation_monochromator graphite
_diffrn_radiation_source 'fine-focus sealed tube'
_diffrn_radiation_type MoK\a
_diffrn_radiation_wavelength 0.71073
_diffrn_reflns_av_R_equivalents 0.0129
_diffrn_reflns_av_sigmaI/netI 0.0207
_diffrn_reflns_limit_h_max 15
_diffrn_reflns_limit_h_min -15
_diffrn_reflns_limit_k_max 22
_diffrn_reflns_limit_k_min -22
_diffrn_reflns_limit_l_max 17
_diffrn_reflns_limit_l_min -17
_diffrn_reflns_number 25245
_diffrn_reflns_theta_full 31.53
_diffrn_reflns_theta_max 31.53
_diffrn_reflns_theta_min 1.71
_exptl_absorpt_coefficient_mu 2.847
_exptl_absorpt_correction_T_max 0.730
_exptl_absorpt_correction_T_min 0.574
_exptl_absorpt_correction_type multi-scan
_exptl_absorpt_process_details 'Bruker SAINT (SADABS)'
_exptl_crystal_colour colourless
_exptl_crystal_density_diffrn 1.374
_exptl_crystal_density_method 'not measured'
_exptl_crystal_description block
_exptl_crystal_F_000 848
_exptl_crystal_size_max 0.23
_exptl_crystal_size_mid 0.21
_exptl_crystal_size_min 0.14
_refine_diff_density_max 0.749
_refine_diff_density_min -0.343
_refine_diff_density_rms 0.060
_refine_ls_abs_structure_details 'Flack H D (1983), Acta Cryst. A39, 876-881'
_refine_ls_abs_structure_Flack -0.011(3)
_refine_ls_extinction_method none
_refine_ls_goodness_of_fit_ref 1.017
_refine_ls_hydrogen_treatment constr
_refine_ls_matrix_type full
_refine_ls_number_parameters 496
_refine_ls_number_reflns 12885
_refine_ls_number_restraints 287
_refine_ls_restrained_S_all 1.008
_refine_ls_R_factor_all 0.0165
_refine_ls_R_factor_gt 0.0161
_refine_ls_shift/su_max 0.003
_refine_ls_shift/su_mean 0.000
_refine_ls_structure_factor_coef Fsqd
_refine_ls_weighting_details 'calc w=1/[\s^2^(Fo^2^)+(0.0220P)^2^+0.3500P] where P=(Fo^2^+2Fc^2^)/3'
_refine_ls_weighting_scheme calc
_refine_ls_wR_factor_gt 0.0386
_refine_ls_wR_factor_ref 0.0388
_reflns_number_gt 12671
_reflns_number_total 12885
_reflns_threshold_expression >2sigma(I)
_cod_data_source_file om1011006_si_001.cif
_cod_data_source_block are1230
_cod_depositor_comments
;
The following automatic conversions were performed:

'_symmetry_cell_setting' value 'Monoclinic' changed to 'monoclinic'
according to /home/saulius/struct/CIF-dictionaries/cif_core.dic
dictionary named 'cif_core.dic' version 2.4.1 from 2010-06-29.

Automatic conversion script
Id: cif_fix_values 1715 2011-07-08 13:25:40Z adriana 
;
_cod_original_sg_symbol_H-M P2(1)
_cod_database_code 4064040

loop_
_symmetry_equiv_pos_as_xyz
'x, y, z'
'-x, y+1/2, -z'

loop_
_atom_site_label
_atom_site_type_symbol
_atom_site_fract_x
_atom_site_fract_y
_atom_site_fract_z
_atom_site_U_iso_or_equiv
_atom_site_adp_type
_atom_site_occupancy
_atom_site_symmetry_multiplicity
_atom_site_calc_flag
_atom_site_refinement_flags
_atom_site_disorder_assembly
_atom_site_disorder_group
Ta1 Ta 0.442408(4) 0.24992(6) 0.105557(4) 0.01335(2) Uani 1 1 d . A .
Si1 Si 0.27823(4) 0.22278(6) -0.25755(4) 0.01608(8) Uani 1 1 d . A .
O1 O 0.45908(11) 0.18368(10) -0.04316(9) 0.0150(2) Uani 1 1 d . . .
O2 O 0.62170(10) 0.23368(10) 0.13222(9) 0.0189(3) Uani 1 1 d . . .
N1 N 0.31621(14) 0.16324(11) 0.13130(12) 0.0193(3) Uani 1 1 d . . .
N2 N 0.39200(15) 0.35831(11) 0.03591(12) 0.0195(3) Uani 1 1 d . . .
N3 N 0.41423(14) 0.30032(11) 0.25789(12) 0.0190(3) Uani 1 1 d . . .
C1 C 0.51520(15) 0.22959(11) -0.12020(13) 0.0146(3) Uani 1 1 d . A .
C2 C 0.64381(13) 0.24096(16) -0.10773(12) 0.0147(3) Uani 1 1 d . . .
C3 C 0.69919(15) 0.30139(12) -0.17860(14) 0.0168(3) Uani 1 1 d . A .
C4 C 0.82788(16) 0.32365(13) -0.16370(15) 0.0212(3) Uani 1 1 d . . .
H4 H 0.8805 0.2969 -0.1059 0.025 Uiso 1 1 calc R A .
C5 C 0.87651(18) 0.38349(14) -0.23218(16) 0.0249(4) Uani 1 1 d . A .
H5 H 0.9622 0.3982 -0.2203 0.030 Uiso 1 1 calc R . .
C6 C 0.8013(2) 0.42351(14) -0.31991(16) 0.0270(4) Uani 1 1 d . . .
H6 H 0.8364 0.4642 -0.3673 0.032 Uiso 1 1 calc R A .
C7 C 0.67750(19) 0.40338(13) -0.33630(15) 0.0237(3) Uani 1 1 d . A .
H7 H 0.6268 0.4306 -0.3951 0.028 Uiso 1 1 calc R . .
C8 C 0.62371(17) 0.34240(13) -0.26656(14) 0.0187(3) Uani 1 1 d . . .
C9 C 0.49563(16) 0.31971(13) -0.28432(14) 0.0189(3) Uani 1 1 d . A .
H9 H 0.4470 0.3436 -0.3469 0.023 Uiso 1 1 calc R . .
C10 C 0.43944(14) 0.26446(11) -0.21424(12) 0.0153(3) Uani 1 1 d . . .
C11 C 0.29546(16) 0.11029(13) -0.31811(14) 0.0186(3) Uani 1 1 d . . .
C12 C 0.17732(19) 0.08785(15) -0.39465(18) 0.0294(4) Uani 1 1 d . A .
H12A H 0.1840 0.0290 -0.4229 0.044 Uiso 1 1 calc R . .
H12B H 0.1684 0.1280 -0.4581 0.044 Uiso 1 1 calc R . .
H12C H 0.1044 0.0922 -0.3517 0.044 Uiso 1 1 calc R . .
C13 C 0.31227(18) 0.04386(13) -0.22327(16) 0.0233(3) Uani 1 1 d . A .
H13A H 0.3244 -0.0133 -0.2552 0.035 Uiso 1 1 calc R . .
H13B H 0.2380 0.0433 -0.1817 0.035 Uiso 1 1 calc R . .
H13C H 0.3852 0.0591 -0.1722 0.035 Uiso 1 1 calc R . .
C14 C 0.4081(2) 0.10527(14) -0.38784(17) 0.0269(4) Uani 1 1 d . A .
H14A H 0.4848 0.1134 -0.3385 0.040 Uiso 1 1 calc R . .
H14B H 0.4015 0.1504 -0.4453 0.040 Uiso 1 1 calc R . .
H14C H 0.4099 0.0488 -0.4241 0.040 Uiso 1 1 calc R . .
C15 C 0.16900(16) 0.21928(14) -0.14465(15) 0.0225(3) Uani 1 1 d . . .
H15A H 0.1501 0.2781 -0.1219 0.034 Uiso 1 1 calc R A .
H15B H 0.2078 0.1876 -0.0798 0.034 Uiso 1 1 calc R . .
H15C H 0.0918 0.1903 -0.1731 0.034 Uiso 1 1 calc R . .
C16 C 0.20673(18) 0.29694(14) -0.36880(16) 0.0252(4) Uani 1 1 d . . .
H16A H 0.1190 0.2816 -0.3867 0.038 Uiso 1 1 calc R A .
H16B H 0.2512 0.2916 -0.4364 0.038 Uiso 1 1 calc R . .
H16C H 0.2125 0.3564 -0.3414 0.038 Uiso 1 1 calc R . .
C17A C .71102(18) 0.18389(13) 0.08746(16) 0.0138(4) Uani 0.8700(16) 1 d PD A 1
C18A C 0.7241(2) 0.1865(2) -0.02749(19) 0.0149(3) Uani 0.8700(16) 1 d PD A 1
C19A C 0.8103(2) 0.1281(2) -0.07253(18) 0.0156(3) Uani 0.8700(16) 1 d PD A 1
C20A C 0.8109(3) 0.1134(2) -0.19014(18) 0.0180(4) Uani 0.8700(16) 1 d PD A 1
H20A H 0.7569 0.1456 -0.2416 0.022 Uiso 0.8700(16) 1 calc PR A 1
C21A C 0.8893(3) 0.0528(2) -0.22966(18) 0.0216(4) Uani 0.8700(16) 1 d PD A 1
H21A H 0.8863 0.0421 -0.3081 0.026 Uiso 0.8700(16) 1 calc PR A 1
C22A C 0.9739(2) 0.00648(19) -0.1559(2) 0.0227(5) Uani 0.8700(16) 1 d PD A 1
H22A H 1.0290 -0.0339 -0.1846 0.027 Uiso 0.8700(16) 1 calc PR A 1
C23A C 0.9763(2) 0.02003(16) -0.04225(19) 0.0192(4) Uani 0.8700(16) 1 d PD A 1
H23A H 1.0346 -0.0102 0.0075 0.023 Uiso 0.8700(16) 1 calc PR A 1
C24A C .89243(19) 0.07894(15) 0.00136(17) 0.0167(4) Uani 0.8700(16) 1 d PD A 1
C25A C .88389(18) 0.08617(14) 0.11846(17) 0.0164(3) Uani 0.8700(16) 1 d PD A 1
H25A H 0.9424 0.0560 0.1680 0.020 Uiso 0.8700(16) 1 calc PR A 1
C26A C .79402(17) 0.13530(14) 0.16369(15) 0.0150(3) Uani 0.8700(16) 1 d PD A 1
Si2A Si .78516(5) 0.13114(7) 0.32076(4) 0.01623(12) Uani 0.8700(16) 1 d PD A 1
C27A C .83084(18) 0.23657(14) 0.39335(15) 0.0200(5) Uani 0.8700(16) 1 d PD A 1
C28A C 0.8410(3) 0.22188(17) 0.52116(18) 0.0324(5) Uani 0.8700(16) 1 d PD A 1
H28A H 0.9004 0.1754 0.5408 0.049 Uiso 0.8700(16) 1 calc PR A 1
H28B H 0.7592 0.2060 0.5444 0.049 Uiso 0.8700(16) 1 calc PR A 1
H28C H 0.8698 0.2748 0.5597 0.049 Uiso 0.8700(16) 1 calc PR A 1
C29A C 0.7380(3) 0.30888(18) 0.3645(2) 0.0296(6) Uani 0.8700(16) 1 d PD A 1
H29A H 0.6556 0.2916 0.3849 0.044 Uiso 0.8700(16) 1 calc PR A 1
H29B H 0.7337 0.3207 0.2837 0.044 Uiso 0.8700(16) 1 calc PR A 1
H29C H 0.7650 0.3608 0.4063 0.044 Uiso 0.8700(16) 1 calc PR A 1
C30A C 0.9592(2) 0.26492(17) 0.3605(2) 0.0330(6) Uani 0.8700(16) 1 d PD A 1
H30A H 1.0198 0.2189 0.3784 0.050 Uiso 0.8700(16) 1 calc PR A 1
H30B H 0.9856 0.3170 0.4024 0.050 Uiso 0.8700(16) 1 calc PR A 1
H30C H 0.9540 0.2770 0.2798 0.050 Uiso 0.8700(16) 1 calc PR A 1
C31A C 0.8999(2) 0.04780(16) 0.37797(19) 0.0261(4) Uani 0.8700(16) 1 d PD A 1
H31A H 0.8970 0.0432 0.4594 0.039 Uiso 0.8700(16) 1 calc PR A 1
H31B H 0.9839 0.0646 0.3615 0.039 Uiso 0.8700(16) 1 calc PR A 1
H31C H 0.8788 -0.0079 0.3429 0.039 Uiso 0.8700(16) 1 calc PR A 1
C32A C 0.6265(3) 0.09293(19) 0.3511(3) 0.0285(6) Uani 0.8700(16) 1 d PD A 1
H32A H 0.6222 0.0898 0.4325 0.043 Uiso 0.8700(16) 1 calc PR A 1
H32B H 0.6111 0.0358 0.3180 0.043 Uiso 0.8700(16) 1 calc PR A 1
H32C H 0.5634 0.1333 0.3185 0.043 Uiso 0.8700(16) 1 calc PR A 1
C17B C 0.7119(11) 0.2072(8) 0.0888(9) 0.0138(4) Uani 0.1300(16) 1 d PDU A 2
C18B C 0.7090(15) 0.1879(10) -0.0252(10) 0.0149(3) Uani 0.1300(16) 1 d PDU A 2
C19B C 0.8002(13) 0.1291(9) -0.0609(10) 0.0156(3) Uani 0.1300(16) 1 d PDU A 2
C20B C 0.8053(18) 0.1052(13) -0.1752(11) 0.0180(4) Uani 0.1300(16) 1 d PDU A 2
H20B H 0.7464 0.1287 -0.2308 0.022 Uiso 0.1300(16) 1 calc PR A 2
C21B C 0.8942(18) 0.0485(13) -0.2066(13) 0.0216(4) Uani 0.1300(16) 1 d PDU A 2
H21B H 0.8960 0.0333 -0.2835 0.026 Uiso 0.1300(16) 1 calc PR A 2
C22B C 0.9824(16) 0.0130(11) -0.1257(13) 0.0227(5) Uani 0.1300(16) 1 d PDU A 2
H22B H 1.0437 -0.0261 -0.1473 0.027 Uiso 0.1300(16) 1 calc PR A 2
C23B C 0.9786(13) 0.0353(9) -0.0160(12) 0.0192(4) Uani 0.1300(16) 1 d PDU A 2
H23B H 1.0384 0.0111 0.0382 0.023 Uiso 0.1300(16) 1 calc PR A 2
C24B C 0.8896(11) 0.0930(7) 0.0205(9) 0.0167(4) Uani 0.1300(16) 1 d PDU A 2
C25B C 0.8870(10) 0.1156(7) 0.1347(9) 0.0164(3) Uani 0.1300(16) 1 d PDU A 2
H25B H 0.9472 0.0909 0.1882 0.020 Uiso 0.1300(16) 1 calc PR A 2
C26B C 0.8009(9) 0.1717(6) 0.1719(4) 0.0150(3) Uani 0.1300(16) 1 d PDU A 2
Si2B Si 0.8125(3) 0.1995(2) 0.3267(3) 0.0158(8) Uani 0.1300(16) 1 d PDU A 2
C27B C 0.7502(9) 0.1071(6) 0.4091(8) 0.024(2) Uani 0.1300(16) 1 d PDU A 2
C28B C 0.7207(14) 0.1384(9) 0.5252(9) 0.028(3) Uani 0.1300(16) 1 d PDU A 2
H28D H 0.7964 0.1615 0.5658 0.042 Uiso 0.1300(16) 1 calc PR A 2
H28E H 0.6897 0.0901 0.5675 0.042 Uiso 0.1300(16) 1 calc PR A 2
H28F H 0.6571 0.1835 0.5166 0.042 Uiso 0.1300(16) 1 calc PR A 2
C29B C 0.8434(13) 0.0330(8) 0.4245(12) 0.0261(4) Uani 0.1300(16) 1 d PDU A 2
H29D H 0.8639 0.0127 0.3508 0.039 Uiso 0.1300(16) 1 calc PR A 2
H29E H 0.8068 -0.0142 0.4647 0.039 Uiso 0.1300(16) 1 calc PR A 2
H29F H 0.9194 0.0531 0.4679 0.039 Uiso 0.1300(16) 1 calc PR A 2
C30B C 0.6292(16) 0.0737(14) 0.346(2) 0.0285(6) Uani 0.1300(16) 1 d PDU A 2
H30D H 0.6458 0.0546 0.2712 0.043 Uiso 0.1300(16) 1 calc PR A 2
H30E H 0.5672 0.1199 0.3404 0.043 Uiso 0.1300(16) 1 calc PR A 2
H30F H 0.5975 0.0253 0.3880 0.043 Uiso 0.1300(16) 1 calc PR A 2
C31B C 0.9808(9) 0.2158(10) 0.3730(13) 0.0296(6) Uani 0.1300(16) 1 d PDU A 2
H31D H 0.9897 0.2343 0.4517 0.044 Uiso 0.1300(16) 1 calc PR A 2
H31E H 1.0152 0.2599 0.3261 0.044 Uiso 0.1300(16) 1 calc PR A 2
H31F H 1.0258 0.1616 0.3656 0.044 Uiso 0.1300(16) 1 calc PR A 2
C32B C 0.726(2) 0.3021(9) 0.3477(19) 0.0330(6) Uani 0.1300(16) 1 d PDU A 2
H32D H 0.7359 0.3179 0.4274 0.050 Uiso 0.1300(16) 1 calc PR A 2
H32E H 0.6379 0.2941 0.3234 0.050 Uiso 0.1300(16) 1 calc PR A 2
H32F H 0.7603 0.3480 0.3032 0.050 Uiso 0.1300(16) 1 calc PR A 2
C33 C 0.3366(2) 0.07307(13) 0.10359(19) 0.0313(4) Uani 1 1 d . A .
H33A H 0.3265 0.0372 0.1696 0.047 Uiso 1 1 calc R . .
H33B H 0.4211 0.0660 0.0808 0.047 Uiso 1 1 calc R . .
H33C H 0.2760 0.0556 0.0418 0.047 Uiso 1 1 calc R . .
C34 C 0.19309(18) 0.17643(16) 0.16949(18) 0.0284(4) Uani 1 1 d . A .
H34A H 0.1296 0.1677 0.1066 0.043 Uiso 1 1 calc R . .
H34B H 0.1869 0.2352 0.1982 0.043 Uiso 1 1 calc R . .
H34C H 0.1799 0.1353 0.2294 0.043 Uiso 1 1 calc R . .
C35 C 0.4780(2) 0.41905(14) -0.01053(17) 0.0296(4) Uani 1 1 d . A .
H35A H 0.4508 0.4300 -0.0897 0.044 Uiso 1 1 calc R . .
H35B H 0.5620 0.3945 -0.0045 0.044 Uiso 1 1 calc R . .
H35C H 0.4786 0.4732 0.0315 0.044 Uiso 1 1 calc R . .
C36 C 0.26745(19) 0.39502(14) 0.03738(19) 0.0282(4) Uani 1 1 d . A .
H36A H 0.2718 0.4473 0.0834 0.042 Uiso 1 1 calc R . .
H36B H 0.2126 0.3531 0.0692 0.042 Uiso 1 1 calc R . .
H36C H 0.2345 0.4092 -0.0395 0.042 Uiso 1 1 calc R . .
C37 C 0.4224(2) 0.39125(14) 0.28835(16) 0.0263(4) Uani 1 1 d . A .
H37A H 0.3405 0.4117 0.3062 0.040 Uiso 1 1 calc R . .
H37B H 0.4494 0.4245 0.2252 0.040 Uiso 1 1 calc R . .
H37C H 0.4827 0.3986 0.3540 0.040 Uiso 1 1 calc R . .
C38 C 0.38339(17) 0.2522(3) 0.35681(13) 0.0289(3) Uani 1 1 d . A .
H38A H 0.4503 0.2592 0.4172 0.043 Uiso 1 1 calc R . .
H38B H 0.3740 0.1911 0.3377 0.043 Uiso 1 1 calc R . .
H38C H 0.3052 0.2741 0.3818 0.043 Uiso 1 1 calc R . .

loop_
_atom_site_aniso_label
_atom_site_aniso_U_11
_atom_site_aniso_U_22
_atom_site_aniso_U_33
_atom_site_aniso_U_23
_atom_site_aniso_U_13
_atom_site_aniso_U_12
Ta1 0.01212(2) 0.01614(2) 0.01210(2) 0.00031(3) 0.00290(2) 0.00036(3)
Si1 0.01406(19) 0.01952(19) 0.01431(18) -0.00076(14) -0.00068(15) 0.00247(14)
O1 0.0143(5) 0.0184(5) 0.0124(5) 0.0018(4) 0.0022(4) -0.0004(4)
O2 0.0139(4) 0.0284(9) 0.0144(5) -0.0041(4) 0.0017(4) 0.0011(4)
N1 0.0210(7) 0.0193(7) 0.0188(6) -0.0005(5) 0.0081(5) -0.0006(5)
N2 0.0242(7) 0.0174(7) 0.0170(6) -0.0007(5) 0.0030(5) -0.0003(5)
N3 0.0192(6) 0.0223(7) 0.0159(6) -0.0002(5) 0.0041(5) 0.0012(5)
C1 0.0149(6) 0.0176(8) 0.0115(6) -0.0010(5) 0.0032(5) 0.0004(5)
C2 0.0138(5) 0.0195(10) 0.0111(5) -0.0027(7) 0.0021(4) -0.0026(6)
C3 0.0171(7) 0.0191(7) 0.0149(7) -0.0019(5) 0.0053(6) -0.0019(6)
C4 0.0170(7) 0.0266(9) 0.0205(8) -0.0028(6) 0.0045(6) -0.0041(6)
C5 0.0218(8) 0.0304(10) 0.0235(8) -0.0030(7) 0.0079(7) -0.0084(7)
C6 0.0328(10) 0.0263(9) 0.0237(8) -0.0003(7) 0.0119(7) -0.0087(7)
C7 0.0302(9) 0.0235(8) 0.0185(8) 0.0030(6) 0.0080(7) -0.0028(7)
C8 0.0210(8) 0.0208(7) 0.0150(7) -0.0014(6) 0.0050(6) -0.0019(6)
C9 0.0205(8) 0.0215(8) 0.0145(7) 0.0010(6) 0.0011(6) 0.0004(6)
C10 0.0163(6) 0.0172(10) 0.0123(5) -0.0006(5) 0.0010(5) 0.0009(5)
C11 0.0175(7) 0.0213(8) 0.0167(7) -0.0013(6) -0.0006(6) 0.0010(6)
C12 0.0289(10) 0.0290(10) 0.0282(9) -0.0063(8) -0.0099(8) 0.0004(7)
C13 0.0267(9) 0.0213(8) 0.0214(8) 0.0013(6) 0.0002(7) -0.0007(7)
C14 0.0315(9) 0.0253(9) 0.0250(9) -0.0003(7) 0.0090(7) 0.0058(8)
C15 0.0153(7) 0.0300(8) 0.0224(8) -0.0038(6) 0.0033(6) 0.0006(6)
C16 0.0246(8) 0.0261(9) 0.0240(8) 0.0026(7) -0.0033(7) 0.0068(7)
C17A 0.0114(6) 0.0151(10) 0.0149(7) -0.0026(7) 0.0015(5) -0.0004(7)
C18A 0.0091(9) 0.0213(7) 0.0145(7) -0.0016(6) 0.0016(6) -0.0016(6)
C19A 0.0108(7) 0.0200(7) 0.0167(8) -0.0004(6) 0.0053(6) -0.0022(6)
C20A 0.0173(8) 0.0214(10) 0.0161(9) -0.0004(7) 0.0044(7) -0.0028(7)
C21A 0.0211(8) 0.0254(9) 0.0194(11) -0.0052(9) 0.0079(9) -0.0017(7)
C22A 0.0189(8) 0.0233(9) 0.0270(13) -0.0068(9) 0.0082(9) 0.0000(7)
C23A 0.0147(7) 0.0191(10) 0.0244(11) -0.0038(7) 0.0048(8) 0.0002(7)
C24A 0.0109(6) 0.0198(9) 0.0196(9) -0.0028(7) 0.0031(6) -0.0015(6)
C25A 0.0138(7) 0.0156(9) 0.0196(8) -0.0018(7) -0.0003(6) -0.0009(7)
C26A 0.0141(7) 0.0155(8) 0.0153(7) -0.0001(7) 0.0003(6) -0.0014(7)
Si2A 0.0181(2) 0.0163(2) 0.0142(2) 0.00070(18) 0.00055(18) 0.00178(18)
C27A 0.0238(8) 0.0197(13) 0.0154(7) -0.0024(7) -0.0034(6) 0.0054(7)
C28A 0.0463(14) 0.0323(11) 0.0176(9) -0.0052(8) -0.0022(9) 0.0121(10)
C29A 0.0372(14) 0.0191(10) 0.0292(13) -0.0061(9) -0.0162(10) 0.0094(10)
C30A 0.0336(11) 0.0305(16) 0.0351(11) -0.0125(9) 0.0035(9) -0.0121(9)
C31A 0.0332(11) 0.0231(10) 0.0212(10) 0.0018(8) -0.0017(8) 0.0085(8)
C32A 0.0256(9) 0.0331(16) 0.0275(10) 0.0055(11) 0.0072(8) -0.0020(10)
C17B 0.0114(6) 0.0151(10) 0.0149(7) -0.0026(7) 0.0015(5) -0.0004(7)
C18B 0.0091(9) 0.0213(7) 0.0145(7) -0.0016(6) 0.0016(6) -0.0016(6)
C19B 0.0108(7) 0.0200(7) 0.0167(8) -0.0004(6) 0.0053(6) -0.0022(6)
C20B 0.0173(8) 0.0214(10) 0.0161(9) -0.0004(7) 0.0044(7) -0.0028(7)
C21B 0.0211(8) 0.0254(9) 0.0194(11) -0.0052(9) 0.0079(9) -0.0017(7)
C22B 0.0189(8) 0.0233(9) 0.0270(13) -0.0068(9) 0.0082(9) 0.0000(7)
C23B 0.0147(7) 0.0191(10) 0.0244(11) -0.0038(7) 0.0048(8) 0.0002(7)
C24B 0.0109(6) 0.0198(9) 0.0196(9) -0.0028(7) 0.0031(6) -0.0015(6)
C25B 0.0138(7) 0.0156(9) 0.0196(8) -0.0018(7) -0.0003(6) -0.0009(7)
C26B 0.0141(7) 0.0155(8) 0.0153(7) -0.0001(7) 0.0003(6) -0.0014(7)
Si2B 0.0149(16) 0.0189(16) 0.0130(15) -0.0020(12) -0.0018(12) -0.0004(12)
C27B 0.025(5) 0.028(5) 0.019(4) 0.002(4) -0.002(4) 0.001(4)
C28B 0.034(6) 0.026(5) 0.026(5) 0.000(4) 0.012(4) 0.003(5)
C29B 0.0332(11) 0.0231(10) 0.0212(10) 0.0018(8) -0.0017(8) 0.0085(8)
C30B 0.0256(9) 0.0331(16) 0.0275(10) 0.0055(11) 0.0072(8) -0.0020(10)
C31B 0.0372(14) 0.0191(10) 0.0292(13) -0.0061(9) -0.0162(10) 0.0094(10)
C32B 0.0336(11) 0.0305(16) 0.0351(11) -0.0125(9) 0.0035(9) -0.0121(9)
C33 0.0478(12) 0.0171(8) 0.0319(10) 0.0017(7) 0.0187(9) -0.0044(8)
C34 0.0201(8) 0.0380(11) 0.0284(9) 0.0002(8) 0.0090(7) -0.0057(7)
C35 0.0466(12) 0.0193(8) 0.0241(9) 0.0004(7) 0.0106(8) -0.0082(8)
C36 0.0285(9) 0.0212(8) 0.0338(10) -0.0035(7) -0.0041(8) 0.0082(7)
C37 0.0328(10) 0.0248(9) 0.0213(8) -0.0068(7) 0.0019(7) 0.0019(7)
C38 0.0349(8) 0.0374(9) 0.0156(6) 0.0032(13) 0.0094(6) -0.0028(15)

loop_
_atom_type_symbol
_atom_type_description
_atom_type_scat_dispersion_real
_atom_type_scat_dispersion_imag
_atom_type_scat_source
C C 0.0033 0.0016 'International Tables Vol C Tables 4.2.6.8 and 6.1.1.4'
H H 0.0000 0.0000 'International Tables Vol C Tables 4.2.6.8 and 6.1.1.4'
N N 0.0061 0.0033 'International Tables Vol C Tables 4.2.6.8 and 6.1.1.4'
O O 0.0106 0.0060 'International Tables Vol C Tables 4.2.6.8 and 6.1.1.4'
Si Si 0.0817 0.0704 'International Tables Vol C Tables 4.2.6.8 and 6.1.1.4'
Ta Ta -0.7052 6.5227 'International Tables Vol C Tables 4.2.6.8 and 6.1.1.4'

loop_
_geom_angle_atom_site_label_1
_geom_angle_atom_site_label_2
_geom_angle_atom_site_label_3
_geom_angle
N2 Ta1 O2 114.80(6)
N2 Ta1 N1 119.61(6)
O2 Ta1 N1 125.36(6)
N2 Ta1 N3 89.48(6)
O2 Ta1 N3 97.46(5)
N1 Ta1 N3 87.83(6)
N2 Ta1 O1 96.09(5)
O2 Ta1 O1 85.10(5)
N1 Ta1 O1 84.75(5)
N3 Ta1 O1 172.27(5)
C15 Si1 C16 106.52(9)
C15 Si1 C10 115.94(8)
C16 Si1 C10 107.11(8)
C15 Si1 C11 109.66(9)
C16 Si1 C11 110.04(8)
C10 Si1 C11 107.48(7)
C1 O1 Ta1 113.61(9)
C17B O2 C17A 14.3(7)
C17B O2 Ta1 142.7(5)
C17A O2 Ta1 136.58(11)
C34 N1 C33 111.47(16)
C34 N1 Ta1 128.18(13)
C33 N1 Ta1 120.20(12)
C36 N2 C35 111.50(16)
C36 N2 Ta1 123.90(13)
C35 N2 Ta1 124.08(13)
C37 N3 C38 107.82(18)
C37 N3 Ta1 125.92(12)
C38 N3 Ta1 126.26(16)
O1 C1 C2 119.81(15)
O1 C1 C10 118.37(14)
C2 C1 C10 121.81(14)
C1 C2 C3 118.99(15)
C1 C2 C18B 115.2(7)
C3 C2 C18B 125.8(7)
C1 C2 C18A 120.68(18)
C3 C2 C18A 120.18(16)
C18B C2 C18A 6.0(7)
C8 C3 C4 118.02(15)
C8 C3 C2 119.37(15)
C4 C3 C2 122.60(15)
C5 C4 C3 120.62(17)
C5 C4 H4 119.7
C3 C4 H4 119.7
C4 C5 C6 121.10(17)
C4 C5 H5 119.5
C6 C5 H5 119.5
C7 C6 C5 119.59(17)
C7 C6 H6 120.2
C5 C6 H6 120.2
C6 C7 C8 120.90(18)
C6 C7 H7 119.5
C8 C7 H7 119.5
C3 C8 C7 119.77(16)
C3 C8 C9 118.87(15)
C7 C8 C9 121.34(17)
C10 C9 C8 122.55(15)
C10 C9 H9 118.7
C8 C9 H9 118.7
C9 C10 C1 117.46(14)
C9 C10 Si1 119.53(12)
C1 C10 Si1 122.12(11)
C13 C11 C14 108.70(15)
C13 C11 C12 108.86(16)
C14 C11 C12 108.57(16)
C13 C11 Si1 110.24(12)
C14 C11 Si1 111.18(13)
C12 C11 Si1 109.23(13)
C11 C12 H12A 109.5
C11 C12 H12B 109.5
H12A C12 H12B 109.5
C11 C12 H12C 109.5
H12A C12 H12C 109.5
H12B C12 H12C 109.5
C11 C13 H13A 109.5
C11 C13 H13B 109.5
H13A C13 H13B 109.5
C11 C13 H13C 109.5
H13A C13 H13C 109.5
H13B C13 H13C 109.5
C11 C14 H14A 109.5
C11 C14 H14B 109.5
H14A C14 H14B 109.5
C11 C14 H14C 109.5
H14A C14 H14C 109.5
H14B C14 H14C 109.5
Si1 C15 H15A 109.5
Si1 C15 H15B 109.5
H15A C15 H15B 109.5
Si1 C15 H15C 109.5
H15A C15 H15C 109.5
H15B C15 H15C 109.5
Si1 C16 H16A 109.5
Si1 C16 H16B 109.5
H16A C16 H16B 109.5
Si1 C16 H16C 109.5
H16A C16 H16C 109.5
H16B C16 H16C 109.5
O2 C17A C18A 120.09(17)
O2 C17A C26A 117.81(16)
C18A C17A C26A 121.95(18)
C17A C18A C19A 118.4(2)
C17A C18A C2 123.01(19)
C19A C18A C2 118.26(18)
C24A C19A C20A 118.07(18)
C24A C19A C18A 119.74(18)
C20A C19A C18A 122.07(19)
C21A C20A C19A 120.4(2)
C21A C20A H20A 119.8
C19A C20A H20A 119.8
C20A C21A C22A 121.2(2)
C20A C21A H21A 119.4
C22A C21A H21A 119.4
C23A C22A C21A 119.65(19)
C23A C22A H22A 120.2
C21A C22A H22A 120.2
C22A C23A C24A 120.4(2)
C22A C23A H23A 119.8
C24A C23A H23A 119.8
C25A C24A C19A 118.74(17)
C25A C24A C23A 120.99(18)
C19A C24A C23A 120.17(18)
C26A C25A C24A 122.77(18)
C26A C25A H25A 118.6
C24A C25A H25A 118.6
C25A C26A C17A 117.53(17)
C25A C26A Si2A 118.03(14)
C17A C26A Si2A 124.40(14)
C26A Si2A C32A 109.34(12)
C26A Si2A C31A 107.15(10)
C32A Si2A C31A 107.10(12)
C26A Si2A C27A 112.97(9)
C32A Si2A C27A 112.85(12)
C31A Si2A C27A 107.08(10)
C29A C27A C30A 108.6(2)
C29A C27A C28A 108.72(19)
C30A C27A C28A 108.11(19)
C29A C27A Si2A 113.26(14)
C30A C27A Si2A 109.47(14)
C28A C27A Si2A 108.54(15)
C27A C28A H28A 109.5
C27A C28A H28B 109.5
H28A C28A H28B 109.5
C27A C28A H28C 109.5
H28A C28A H28C 109.5
H28B C28A H28C 109.5
C27A C29A H29A 109.5
C27A C29A H29B 109.5
H29A C29A H29B 109.5
C27A C29A H29C 109.5
H29A C29A H29C 109.5
H29B C29A H29C 109.5
C27A C30A H30A 109.5
C27A C30A H30B 109.5
H30A C30A H30B 109.5
C27A C30A H30C 109.5
H30A C30A H30C 109.5
H30B C30A H30C 109.5
Si2A C31A H31A 109.5
Si2A C31A H31B 109.5
H31A C31A H31B 109.5
Si2A C31A H31C 109.5
H31A C31A H31C 109.5
H31B C31A H31C 109.5
Si2A C32A H32A 109.5
Si2A C32A H32B 109.5
H32A C32A H32B 109.5
Si2A C32A H32C 109.5
H32A C32A H32C 109.5
H32B C32A H32C 109.5
C26B C17B O2 110.3(9)
C26B C17B C18B 123.4(10)
O2 C17B C18B 122.9(9)
C17B C18B C19B 118.2(10)
C17B C18B C2 121.3(10)
C19B C18B C2 118.2(9)
C24B C19B C20B 118.2(9)
C24B C19B C18B 119.3(9)
C20B C19B C18B 122.6(9)
C21B C20B C19B 121.1(10)
C21B C20B H20B 119.4
C19B C20B H20B 119.4
C20B C21B C22B 120.4(11)
C20B C21B H21B 119.8
C22B C21B H21B 119.8
C23B C22B C21B 119.0(10)
C23B C22B H22B 120.5
C21B C22B H22B 120.5
C22B C23B C24B 122.7(10)
C22B C23B H23B 118.6
C24B C23B H23B 118.6
C19B C24B C23B 118.5(8)
C19B C24B C25B 119.5(8)
C23B C24B C25B 122.0(9)
C26B C25B C24B 122.9(8)
C26B C25B H25B 118.6
C24B C25B H25B 118.6
C17B C26B C25B 116.8(7)
C17B C26B Si2B 124.9(7)
C25B C26B Si2B 118.3(6)
C26B Si2B C32B 109.6(7)
C26B Si2B C31B 107.3(6)
C32B Si2B C31B 109.0(8)
C26B Si2B C27B 109.8(4)
C32B Si2B C27B 111.8(8)
C31B Si2B C27B 109.2(6)
C28B C27B C30B 108.2(11)
C28B C27B C29B 108.6(8)
C30B C27B C29B 108.9(10)
C28B C27B Si2B 110.1(7)
C30B C27B Si2B 109.1(9)
C29B C27B Si2B 111.9(7)
C27B C28B H28D 109.5
C27B C28B H28E 109.5
H28D C28B H28E 109.5
C27B C28B H28F 109.5
H28D C28B H28F 109.5
H28E C28B H28F 109.5
C27B C29B H29D 109.5
C27B C29B H29E 109.5
H29D C29B H29E 109.5
C27B C29B H29F 109.5
H29D C29B H29F 109.5
H29E C29B H29F 109.5
C27B C30B H30D 109.5
C27B C30B H30E 109.5
H30D C30B H30E 109.5
C27B C30B H30F 109.5
H30D C30B H30F 109.5
H30E C30B H30F 109.5
Si2B C31B H31D 109.5
Si2B C31B H31E 109.5
H31D C31B H31E 109.5
Si2B C31B H31F 109.5
H31D C31B H31F 109.5
H31E C31B H31F 109.5
Si2B C32B H32D 109.5
Si2B C32B H32E 109.5
H32D C32B H32E 109.5
Si2B C32B H32F 109.5
H32D C32B H32F 109.5
H32E C32B H32F 109.5
N1 C33 H33A 109.5
N1 C33 H33B 109.5
H33A C33 H33B 109.5
N1 C33 H33C 109.5
H33A C33 H33C 109.5
H33B C33 H33C 109.5
N1 C34 H34A 109.5
N1 C34 H34B 109.5
H34A C34 H34B 109.5
N1 C34 H34C 109.5
H34A C34 H34C 109.5
H34B C34 H34C 109.5
N2 C35 H35A 109.5
N2 C35 H35B 109.5
H35A C35 H35B 109.5
N2 C35 H35C 109.5
H35A C35 H35C 109.5
H35B C35 H35C 109.5
N2 C36 H36A 109.5
N2 C36 H36B 109.5
H36A C36 H36B 109.5
N2 C36 H36C 109.5
H36A C36 H36C 109.5
H36B C36 H36C 109.5
N3 C37 H37A 109.5
N3 C37 H37B 109.5
H37A C37 H37B 109.5
N3 C37 H37C 109.5
H37A C37 H37C 109.5
H37B C37 H37C 109.5
N3 C38 H38A 109.5
N3 C38 H38B 109.5
H38A C38 H38B 109.5
N3 C38 H38C 109.5
H38A C38 H38C 109.5
H38B C38 H38C 109.5

loop_
_geom_bond_atom_site_label_1
_geom_bond_atom_site_label_2
_geom_bond_distance
Ta1 N2 1.9354(15)
Ta1 O2 1.9478(11)
Ta1 N1 1.9591(15)
Ta1 N3 2.0303(14)
Ta1 O1 2.0763(12)
Si1 C15 1.8706(18)
Si1 C16 1.8729(18)
Si1 C10 1.8838(16)
Si1 C11 1.9078(18)
O1 C1 1.3506(19)
O2 C17B 1.215(13)
O2 C17A 1.381(2)
N1 C34 1.457(2)
N1 C33 1.461(2)
N2 C36 1.461(2)
N2 C35 1.467(2)
N3 C37 1.460(2)
N3 C38 1.462(3)
C1 C2 1.393(2)
C1 C10 1.435(2)
C2 C3 1.431(2)
C2 C18B 1.422(14)
C2 C18A 1.495(3)
C3 C8 1.421(2)
C3 C4 1.426(2)
C4 C5 1.374(3)
C4 H4 0.9500
C5 C6 1.411(3)
C5 H5 0.9500
C6 C7 1.368(3)
C6 H6 0.9500
C7 C8 1.420(2)
C7 H7 0.9500
C8 C9 1.423(2)
C9 C10 1.378(2)
C9 H9 0.9500
C11 C13 1.532(3)
C11 C14 1.536(3)
C11 C12 1.540(3)
C12 H12A 0.9800
C12 H12B 0.9800
C12 H12C 0.9800
C13 H13A 0.9800
C13 H13B 0.9800
C13 H13C 0.9800
C14 H14A 0.9800
C14 H14B 0.9800
C14 H14C 0.9800
C15 H15A 0.9800
C15 H15B 0.9800
C15 H15C 0.9800
C16 H16A 0.9800
C16 H16B 0.9800
C16 H16C 0.9800
C17A C18A 1.395(2)
C17A C26A 1.434(2)
C18A C19A 1.438(2)
C19A C24A 1.417(3)
C19A C20A 1.425(3)
C20A C21A 1.378(3)
C20A H20A 0.9500
C21A C22A 1.409(3)
C21A H21A 0.9500
C22A C23A 1.373(3)
C22A H22A 0.9500
C23A C24A 1.419(3)
C23A H23A 0.9500
C24A C25A 1.416(3)
C25A C26A 1.382(3)
C25A H25A 0.9500
C26A Si2A 1.8898(19)
Si2A C32A 1.878(3)
Si2A C31A 1.878(2)
Si2A C27A 1.899(2)
C27A C29A 1.524(3)
C27A C30A 1.537(3)
C27A C28A 1.539(3)
C28A H28A 0.9800
C28A H28B 0.9800
C28A H28C 0.9800
C29A H29A 0.9800
C29A H29B 0.9800
C29A H29C 0.9800
C30A H30A 0.9800
C30A H30B 0.9800
C30A H30C 0.9800
C31A H31A 0.9800
C31A H31B 0.9800
C31A H31C 0.9800
C32A H32A 0.9800
C32A H32B 0.9800
C32A H32C 0.9800
C17B C26B 1.429(8)
C17B C18B 1.393(8)
C18B C19B 1.436(8)
C19B C24B 1.422(8)
C19B C20B 1.422(8)
C20B C21B 1.380(9)
C20B H20B 0.9500
C21B C22B 1.407(9)
C21B H21B 0.9500
C22B C23B 1.361(9)
C22B H22B 0.9500
C23B C24B 1.411(8)
C23B H23B 0.9500
C24B C25B 1.412(8)
C25B C26B 1.376(8)
C25B H25B 0.9500
C26B Si2B 1.893(4)
Si2B C32B 1.875(9)
Si2B C31B 1.866(8)
Si2B C27B 1.898(8)
C27B C28B 1.531(9)
C27B C30B 1.535(9)
C27B C29B 1.529(9)
C28B H28D 0.9800
C28B H28E 0.9800
C28B H28F 0.9800
C29B H29D 0.9800
C29B H29E 0.9800
C29B H29F 0.9800
C30B H30D 0.9800
C30B H30E 0.9800
C30B H30F 0.9800
C31B H31D 0.9800
C31B H31E 0.9800
C31B H31F 0.9800
C32B H32D 0.9800
C32B H32E 0.9800
C32B H32F 0.9800
C33 H33A 0.9800
C33 H33B 0.9800
C33 H33C 0.9800
C34 H34A 0.9800
C34 H34B 0.9800
C34 H34C 0.9800
C35 H35A 0.9800
C35 H35B 0.9800
C35 H35C 0.9800
C36 H36A 0.9800
C36 H36B 0.9800
C36 H36C 0.9800
C37 H37A 0.9800
C37 H37B 0.9800
C37 H37C 0.9800
C38 H38A 0.9800
C38 H38B 0.9800
C38 H38C 0.9800

loop_
_geom_torsion_atom_site_label_1
_geom_torsion_atom_site_label_2
_geom_torsion_atom_site_label_3
_geom_torsion_atom_site_label_4
_geom_torsion
N2 Ta1 O1 C1 42.66(11)
O2 Ta1 O1 C1 -71.81(11)
N1 Ta1 O1 C1 161.95(11)
N3 Ta1 O1 C1 178.5(4)
N2 Ta1 O2 C17B -88.1(11)
N1 Ta1 O2 C17B 86.4(11)
N3 Ta1 O2 C17B 179.0(11)
O1 Ta1 O2 C17B 6.4(11)
N2 Ta1 O2 C17A -108.24(17)
N1 Ta1 O2 C17A 66.22(18)
N3 Ta1 O2 C17A 158.87(17)
O1 Ta1 O2 C17A -13.79(16)
N2 Ta1 N1 C34 -40.24(18)
O2 Ta1 N1 C34 145.55(14)
N3 Ta1 N1 C34 47.94(16)
O1 Ta1 N1 C34 -134.26(16)
N2 Ta1 N1 C33 134.97(15)
O2 Ta1 N1 C33 -39.24(17)
N3 Ta1 N1 C33 -136.86(15)
O1 Ta1 N1 C33 40.94(15)
O2 Ta1 N2 C36 -161.63(13)
N1 Ta1 N2 C36 23.57(16)
N3 Ta1 N2 C36 -63.65(15)
O1 Ta1 N2 C36 110.98(14)
O2 Ta1 N2 C35 9.37(16)
N1 Ta1 N2 C35 -165.43(13)
N3 Ta1 N2 C35 107.36(14)
O1 Ta1 N2 C35 -78.02(14)
N2 Ta1 N3 C37 -26.96(15)
O2 Ta1 N3 C37 87.99(15)
N1 Ta1 N3 C37 -146.62(15)
O1 Ta1 N3 C37 -163.1(3)
N2 Ta1 N3 C38 153.65(14)
O2 Ta1 N3 C38 -91.39(14)
N1 Ta1 N3 C38 34.00(14)
O1 Ta1 N3 C38 17.5(5)
Ta1 O1 C1 C2 76.07(17)
Ta1 O1 C1 C10 -104.81(13)
O1 C1 C2 C3 -169.45(15)
C10 C1 C2 C3 11.5(3)
O1 C1 C2 C18B 12.2(7)
C10 C1 C2 C18B -166.9(6)
O1 C1 C2 C18A 14.9(3)
C10 C1 C2 C18A -164.16(17)
C1 C2 C3 C8 -5.8(3)
C18B C2 C3 C8 172.4(7)
C18A C2 C3 C8 169.89(18)
C1 C2 C3 C4 173.21(16)
C18B C2 C3 C4 -8.6(7)
C18A C2 C3 C4 -11.1(3)
C8 C3 C4 C5 0.5(3)
C2 C3 C4 C5 -178.51(18)
C3 C4 C5 C6 -1.0(3)
C4 C5 C6 C7 0.9(3)
C5 C6 C7 C8 -0.3(3)
C4 C3 C8 C7 0.1(2)
C2 C3 C8 C7 179.10(17)
C4 C3 C8 C9 178.67(16)
C2 C3 C8 C9 -2.3(2)
C6 C7 C8 C3 -0.2(3)
C6 C7 C8 C9 -178.71(18)
C3 C8 C9 C10 5.2(3)
C7 C8 C9 C10 -176.27(17)
C8 C9 C10 C1 0.2(2)
C8 C9 C10 Si1 -169.28(13)
O1 C1 C10 C9 172.22(14)
C2 C1 C10 C9 -8.7(2)
O1 C1 C10 Si1 -18.62(19)
C2 C1 C10 Si1 160.47(14)
C15 Si1 C10 C9 -137.99(14)
C16 Si1 C10 C9 -19.26(16)
C11 Si1 C10 C9 98.96(14)
C15 Si1 C10 C1 53.07(15)
C16 Si1 C10 C1 171.80(13)
C11 Si1 C10 C1 -69.98(14)
C15 Si1 C11 C13 -44.55(14)
C16 Si1 C11 C13 -161.41(12)
C10 Si1 C11 C13 82.28(13)
C15 Si1 C11 C14 -165.18(12)
C16 Si1 C11 C14 77.97(14)
C10 Si1 C11 C14 -38.35(14)
C15 Si1 C11 C12 75.02(15)
C16 Si1 C11 C12 -41.83(16)
C10 Si1 C11 C12 -158.14(13)
C17B O2 C17A C18A -68(2)
Ta1 O2 C17A C18A 54.9(3)
C17B O2 C17A C26A 108(2)
Ta1 O2 C17A C26A -129.58(16)
O2 C17A C18A C19A -174.44(17)
C26A C17A C18A C19A 10.2(3)
O2 C17A C18A C2 -0.7(3)
C26A C17A C18A C2 -176.1(2)
C1 C2 C18A C17A -59.7(3)
C3 C2 C18A C17A 124.8(2)
C18B C2 C18A C17A -35(7)
C1 C2 C18A C19A 114.1(2)
C3 C2 C18A C19A -61.5(3)
C18B C2 C18A C19A 138(7)
C17A C18A C19A C24A -9.4(3)
C2 C18A C19A C24A 176.6(2)
C17A C18A C19A C20A 166.52(19)
C2 C18A C19A C20A -7.5(3)
C24A C19A C20A C21A 0.2(3)
C18A C19A C20A C21A -175.73(18)
C19A C20A C21A C22A -2.6(3)
C20A C21A C22A C23A 1.8(3)
C21A C22A C23A C24A 1.4(3)
C20A C19A C24A C25A -173.48(18)
C18A C19A C24A C25A 2.6(3)
C20A C19A C24A C23A 2.9(3)
C18A C19A C24A C23A 178.92(18)
C22A C23A C24A C25A 172.5(2)
C22A C23A C24A C19A -3.7(3)
C19A C24A C25A C26A 3.9(3)
C23A C24A C25A C26A -172.44(19)
C24A C25A C26A C17A -3.3(3)
C24A C25A C26A Si2A 174.73(16)
O2 C17A C26A C25A -179.46(16)
C18A C17A C26A C25A -4.0(3)
O2 C17A C26A Si2A 2.7(2)
C18A C17A C26A Si2A 178.16(18)
C25A C26A Si2A C32A -120.99(17)
C17A C26A Si2A C32A 56.9(2)
C25A C26A Si2A C31A -5.24(18)
C17A C26A Si2A C31A 172.60(17)
C25A C26A Si2A C27A 112.44(16)
C17A C26A Si2A C27A -69.72(18)
C26A Si2A C27A C29A 68.3(2)
C32A Si2A C27A C29A -56.4(2)
C31A Si2A C27A C29A -174.0(2)
C26A Si2A C27A C30A -53.11(17)
C32A Si2A C27A C30A -177.80(17)
C31A Si2A C27A C30A 64.61(17)
C26A Si2A C27A C28A -170.91(14)
C32A Si2A C27A C28A 64.41(19)
C31A Si2A C27A C28A -53.19(18)
C17A O2 C17B C26B -75.2(19)
Ta1 O2 C17B C26B -148.1(6)
C17A O2 C17B C18B 85(2)
Ta1 O2 C17B C18B 11.8(13)
C26B C17B C18B C19B 0.03(14)
O2 C17B C18B C19B -157.3(11)
C26B C17B C18B C2 -162.3(14)
O2 C17B C18B C2 40.4(9)
C1 C2 C18B C17B -78.5(9)
C3 C2 C18B C17B 103.3(8)
C18A C2 C18B C17B 125(7)
C1 C2 C18B C19B 119.2(6)
C3 C2 C18B C19B -59.0(10)
C18A C2 C18B C19B -38(6)
C17B C18B C19B C24B -0.01(13)
C2 C18B C19B C24B 162.9(14)
C17B C18B C19B C20B -179.98(14)
C2 C18B C19B C20B -17.1(14)
C24B C19B C20B C21B 0.0(3)
C18B C19B C20B C21B -179.98(19)
C19B C20B C21B C22B 0.0(4)
C20B C21B C22B C23B 0.0(4)
C21B C22B C23B C24B 0.0(4)
C20B C19B C24B C23B -0.1(3)
C18B C19B C24B C23B 179.97(19)
C20B C19B C24B C25B 180.0(2)
C18B C19B C24B C25B 0.0(3)
C22B C23B C24B C19B 0.0(4)
C22B C23B C24B C25B 180.0(3)
C19B C24B C25B C26B -0.1(4)
C23B C24B C25B C26B 180.0(3)
O2 C17B C26B C25B 159.7(10)
C18B C17B C26B C25B -0.1(3)
O2 C17B C26B Si2B -22.8(11)
C18B C17B C26B Si2B 177.4(7)
C24B C25B C26B C17B 0.1(4)
C24B C25B C26B Si2B -177.6(7)
C17B C26B Si2B C32B -17.2(11)
C25B C26B Si2B C32B 160.2(9)
C17B C26B Si2B C31B -135.5(8)
C25B C26B Si2B C31B 42.0(7)
C17B C26B Si2B C27B 105.9(8)
C25B C26B Si2B C27B -76.6(6)
C26B Si2B C27B C28B -162.2(8)
C32B Si2B C27B C28B -40.3(11)
C31B Si2B C27B C28B 80.3(9)
C26B Si2B C27B C30B -43.6(11)
C32B Si2B C27B C30B 78.3(13)
C31B Si2B C27B C30B -161.1(11)
C26B Si2B C27B C29B 77.0(8)
C32B Si2B C27B C29B -161.1(10)
C31B Si2B C27B C29B -40.4(9)
